data_4511159
loop_
_publ_author_name
'Rajput, Lalit'
'Biradha, Kumar'

_publ_section_title
;
 Reliable Formation of an Unusual and Chiral Two-Dimensional Network
 Containing Entanglement of the Ligand in the Presence of Different Anions
;
_journal_issue 9
_journal_name_full 'Crystal Growth &amp; Design'
_journal_page_first 3848
_journal_paper_doi 10.1021/cg900570m
_journal_volume 9
_journal_year 2009
_chemical_formula_sum 'C40 H66 Cu N8 O15 S'
_chemical_formula_weight 994.61
_chemical_name_systematic
; 
 ? 
;
_space_group_IT_number 19
_symmetry_cell_setting orthorhombic
_symmetry_space_group_name_Hall 'P 2ac 2ab'
_symmetry_space_group_name_H-M 'P 21 21 21'
_atom_sites_solution_hydrogens geom
_atom_sites_solution_primary direct
_atom_sites_solution_secondary difmap
_audit_creation_method SHELXL-97
_cell_angle_alpha 90.00
_cell_angle_beta 90.00
_cell_angle_gamma 90.00
_cell_formula_units_Z 4
_cell_length_a 14.262(3)
_cell_length_b 14.562(3)
_cell_length_c 23.545(5)
_cell_measurement_reflns_used 9734
_cell_measurement_temperature 293(2)
_cell_measurement_theta_max 26.16
_cell_measurement_theta_min 1.64
_cell_volume 4889.9(18)
_computing_cell_refinement 'Bruker APEX-2'
_computing_data_collection 'Bruker APEX-2'
_computing_data_reduction 'Bruker APEX-2'
_computing_structure_refinement 'SHELXL-97 (Sheldrick, 1997)'
_computing_structure_solution 'SHELXS-97 (Sheldrick, 1990)'
_diffrn_ambient_temperature 293(2)
_diffrn_measured_fraction_theta_full 0.995
_diffrn_measured_fraction_theta_max 0.995
_diffrn_measurement_device_type 'Bruker APEX CCD'
_diffrn_measurement_method Hemisphere
_diffrn_radiation_monochromator graphite
_diffrn_radiation_source 'fine-focus sealed tube'
_diffrn_radiation_type MoK\a
_diffrn_radiation_wavelength 0.71073
_diffrn_reflns_av_R_equivalents 0.0636
_diffrn_reflns_av_sigmaI/netI 0.0420
_diffrn_reflns_limit_h_max 17
_diffrn_reflns_limit_h_min -17
_diffrn_reflns_limit_k_max 15
_diffrn_reflns_limit_k_min -18
_diffrn_reflns_limit_l_max 27
_diffrn_reflns_limit_l_min -29
_diffrn_reflns_number 62725
_diffrn_reflns_theta_full 26.16
_diffrn_reflns_theta_max 26.16
_diffrn_reflns_theta_min 1.64
_exptl_absorpt_coefficient_mu 0.561
_exptl_absorpt_correction_T_max 0.919
_exptl_absorpt_correction_T_min 0.845
_exptl_absorpt_correction_type empirical
_exptl_absorpt_process_details sadabs
_exptl_crystal_colour blue
_exptl_crystal_density_diffrn 1.351
_exptl_crystal_density_meas ?
_exptl_crystal_density_method 'not measured'
_exptl_crystal_description plates
_exptl_crystal_F_000 2108
_exptl_crystal_size_max 0.32
_exptl_crystal_size_mid 0.25
_exptl_crystal_size_min 0.15
_refine_diff_density_max 0.518
_refine_diff_density_min -0.228
_refine_diff_density_rms 0.062
_refine_ls_abs_structure_details 'Flack H D (1983), Acta Cryst. A39, 876-881'
_refine_ls_abs_structure_Flack -0.001(13)
_refine_ls_extinction_method none
_refine_ls_goodness_of_fit_ref 1.021
_refine_ls_hydrogen_treatment mixed
_refine_ls_matrix_type full
_refine_ls_number_parameters 604
_refine_ls_number_reflns 9734
_refine_ls_number_restraints 0
_refine_ls_restrained_S_all 1.021
_refine_ls_R_factor_all 0.0683
_refine_ls_R_factor_gt 0.0504
_refine_ls_shift/su_max 0.009
_refine_ls_shift/su_mean 0.000
_refine_ls_structure_factor_coef Fsqd
_refine_ls_weighting_details 'calc w=1/[\s^2^(Fo^2^)+(0.0778P)^2^+1.9599P] where P=(Fo^2^+2Fc^2^)/3'
_refine_ls_weighting_scheme calc
_refine_ls_wR_factor_gt 0.1261
_refine_ls_wR_factor_ref 0.1351
_reflns_number_gt 7911
_reflns_number_total 9734
_reflns_threshold_expression >2sigma(I)
_cod_data_source_file cg900570m_si_003.cif
_cod_data_source_block 3
_cod_depositor_comments
;
The following automatic conversions were performed:

'_symmetry_cell_setting' value 'Orthorhombic' changed to
'orthorhombic' according to
/usr/data/users/saulius/automatic-downloads/retrospective/ACS/lib/dictionaries/cif_core.dic
dictionary named 'cif_core.dic' version 2.4.2 from 2011-04-26.

Automatic conversion script
Id: cif_fix_values 2281 2013-09-26 08:29:07Z andrius 

The following automatic conversions were performed:

'_exptl_crystal_density_meas' value 'not measured' was changed to '?'
- the value is perceived as not measured.

Automatic conversion script
Id: cif_fix_values 3008 2015-01-20 13:52:24Z robertas 
;
_cod_original_cell_volume 4890.1(17)
_cod_original_sg_symbol_H-M P2(1)2(1)2(1)
_cod_database_code 4511159

loop_
_symmetry_equiv_pos_as_xyz
'x, y, z'
'-x+1/2, -y, z+1/2'
'-x, y+1/2, -z+1/2'
'x+1/2, -y+1/2, -z'

loop_
_atom_site_label
_atom_site_type_symbol
_atom_site_fract_x
_atom_site_fract_y
_atom_site_fract_z
_atom_site_U_iso_or_equiv
_atom_site_adp_type
_atom_site_occupancy
_atom_site_symmetry_multiplicity
_atom_site_calc_flag
_atom_site_refinement_flags
_atom_site_disorder_assembly
_atom_site_disorder_group
Cu1 Cu 0.22721(3) 0.96890(3) 0.88705(2) 0.04120(14) Uani 1 1 d . . .
S100 S 0.28863(6) 0.46316(6) 0.74627(4) 0.0373(2) Uani 1 1 d . . .
O100 O 0.3801(2) 0.4376(2) 0.76909(14) 0.0604(8) Uani 1 1 d . . .
O101 O 0.2625(2) 0.4002(2) 0.70047(13) 0.0618(8) Uani 1 1 d . . .
O102 O 0.2946(2) 0.55660(19) 0.72329(14) 0.0614(8) Uani 1 1 d . . .
O103 O 0.2177(2) 0.4575(2) 0.79028(14) 0.0672(9) Uani 1 1 d . . .
O32B O 0.1407(2) 1.7785(2) 1.04125(14) 0.0586(8) Uani 1 1 d . . .
N12B N 0.3972(2) 1.3586(2) 0.88050(15) 0.0447(8) Uani 1 1 d . . .
H12B H 0.3781 1.3916 0.8525 0.054 Uiso 1 1 calc R . .
N22B N 0.1414(2) 1.6574(2) 1.10186(14) 0.0439(8) Uani 1 1 d . . .
H22B H 0.1775 1.6266 1.1240 0.053 Uiso 1 1 calc R . .
O38A O -0.0200(2) 0.5489(2) 0.91812(17) 0.0767(11) Uani 1 1 d . . .
N11A N 0.59448(18) 0.48493(19) 1.12077(14) 0.0384(7) Uani 1 1 d . . .
C11A C 0.5374(3) 0.5061(3) 1.1642(2) 0.0488(10) Uani 1 1 d . . .
H11A H 0.5585 0.5482 1.1910 0.059 Uiso 1 1 calc R . .
C12A C 0.4506(3) 0.4696(3) 1.17109(18) 0.0484(9) Uani 1 1 d . . .
H12A H 0.4131 0.4883 1.2012 0.058 Uiso 1 1 calc R . .
C13A C 0.4179(2) 0.4041(2) 1.13310(16) 0.0384(8) Uani 1 1 d . . .
C14A C 0.4760(3) 0.3817(3) 1.08815(17) 0.0425(9) Uani 1 1 d . . .
H14A H 0.4572 0.3385 1.0614 0.051 Uiso 1 1 calc R . .
C15A C 0.5616(3) 0.4239(3) 1.08345(18) 0.0413(9) Uani 1 1 d . . .
H15A H 0.5990 0.4091 1.0524 0.050 Uiso 1 1 calc R . .
N21A N 0.18650(19) 0.83632(19) 0.87831(14) 0.0386(7) Uani 1 1 d . . .
C21A C 0.2327(3) 0.7766(2) 0.84463(18) 0.0437(9) Uani 1 1 d . . .
H21A H 0.2836 0.7980 0.8238 0.052 Uiso 1 1 calc R . .
C22A C 0.2087(3) 0.6872(2) 0.83969(17) 0.0433(9) Uani 1 1 d . . .
H22A H 0.2423 0.6488 0.8155 0.052 Uiso 1 1 calc R . .
C23A C 0.1337(3) 0.6528(2) 0.87087(16) 0.0370(8) Uani 1 1 d . . .
C24A C 0.0855(3) 0.7139(2) 0.90557(17) 0.0411(9) Uani 1 1 d . . .
H24A H 0.0346 0.6943 0.9271 0.049 Uiso 1 1 calc R . .
C25A C 0.1144(2) 0.8033(2) 0.90744(16) 0.0391(8) Uani 1 1 d . . .
H25A H 0.0814 0.8437 0.9306 0.047 Uiso 1 1 calc R . .
C31A C 0.2960(3) 0.2866(3) 1.1172(2) 0.0499(10) Uani 1 1 d . . .
C32A C 0.1921(3) 0.2728(3) 1.1249(2) 0.0620(13) Uani 1 1 d . . .
H32A H 0.1753 0.2849 1.1641 0.074 Uiso 1 1 calc . . .
H32B H 0.1761 0.2095 1.1165 0.074 Uiso 1 1 calc . . .
C33A C 0.1372(3) 0.3358(4) 1.0864(3) 0.0773(16) Uani 1 1 d . . .
H33A H 0.1513 0.3989 1.0965 0.093 Uiso 1 1 calc . . .
H33B H 0.0708 0.3260 1.0929 0.093 Uiso 1 1 calc . . .
C34A C 0.1576(4) 0.3223(4) 1.0244(3) 0.0800(16) Uani 1 1 d . . .
H34A H 0.1507 0.2576 1.0153 0.096 Uiso 1 1 calc . . .
H34B H 0.2223 0.3391 1.0171 0.096 Uiso 1 1 calc . . .
C35A C 0.0929(4) 0.3791(4) 0.9840(3) 0.0809(16) Uani 1 1 d . . .
H35A H 0.0282 0.3609 0.9900 0.097 Uiso 1 1 calc . . .
H35B H 0.0982 0.4437 0.9935 0.097 Uiso 1 1 calc . . .
C36A C 0.1170(4) 0.3663(3) 0.9239(3) 0.0781(17) Uani 1 1 d . . .
H36A H 0.1207 0.3009 0.9162 0.094 Uiso 1 1 calc . . .
H36B H 0.1788 0.3921 0.9173 0.094 Uiso 1 1 calc . . .
C37A C 0.0488(3) 0.4093(3) 0.8821(2) 0.0594(12) Uani 1 1 d . . .
H37A H -0.0126 0.3817 0.8870 0.071 Uiso 1 1 calc . . .
H37B H 0.0696 0.3966 0.8437 0.071 Uiso 1 1 calc . . .
C38A C 0.0416(3) 0.5122(3) 0.8906(2) 0.0537(11) Uani 1 1 d . . .
N11B N 0.2713(2) 1.10007(18) 0.89029(14) 0.0386(7) Uani 1 1 d . . .
C11B C 0.2567(3) 1.1572(2) 0.84673(18) 0.0449(10) Uani 1 1 d . . .
H11B H 0.2173 1.1381 0.8175 0.054 Uiso 1 1 calc R . .
C12B C 0.2966(3) 1.2421(3) 0.84292(18) 0.0456(9) Uani 1 1 d . . .
H12C H 0.2845 1.2793 0.8116 0.055 Uiso 1 1 calc R . .
C13B C 0.3556(2) 1.2730(2) 0.88600(16) 0.0353(7) Uani 1 1 d . . .
C14B C 0.3677(3) 1.2158(3) 0.93271(17) 0.0408(9) Uani 1 1 d . . .
H14B H 0.4040 1.2343 0.9635 0.049 Uiso 1 1 calc R . .
C15B C 0.3249(3) 1.1312(3) 0.93239(17) 0.0418(9) Uani 1 1 d . . .
H15B H 0.3341 1.0932 0.9636 0.050 Uiso 1 1 calc R . .
N21B N -0.13757(18) 1.56993(19) 1.10471(13) 0.0355(7) Uani 1 1 d . . .
C21B C -0.1100(3) 1.6316(3) 1.06736(19) 0.0464(10) Uani 1 1 d . . .
H21B H -0.1543 1.6548 1.0422 0.056 Uiso 1 1 calc R . .
C22B C -0.0185(3) 1.6640(3) 1.06334(19) 0.0468(10) Uani 1 1 d . . .
H22C H -0.0026 1.7079 1.0363 0.056 Uiso 1 1 calc R . .
C23B C 0.0484(2) 1.6297(2) 1.10023(16) 0.0365(8) Uani 1 1 d . . .
C24B C 0.0193(3) 1.5625(3) 1.13816(18) 0.0459(10) Uani 1 1 d . . .
H24B H 0.0622 1.5362 1.1630 0.055 Uiso 1 1 calc R . .
C25B C -0.0720(2) 1.5352(3) 1.13913(16) 0.0426(8) Uani 1 1 d . . .
H25B H -0.0896 1.4902 1.1650 0.051 Uiso 1 1 calc R . .
C38B C 0.1826(3) 1.7276(3) 1.07264(18) 0.0456(9) Uani 1 1 d . . .
C31B C 0.4644(3) 1.3969(3) 0.91383(18) 0.0430(9) Uani 1 1 d . C .
C32B C 0.4886(3) 1.4945(3) 0.8991(2) 0.0590(12) Uani 1 1 d . . .
H32C H 0.4604 1.5110 0.8630 0.071 Uiso 1 1 calc . A 1
H32D H 0.5560 1.5012 0.8957 0.071 Uiso 1 1 calc . B 1
C33B C 0.4521(9) 1.5567(7) 0.9453(8) 0.074(3) Uani 0.50 1 d P C 1
H33C H 0.4860 1.5436 0.9801 0.088 Uiso 0.50 1 calc P D 1
H33D H 0.4654 1.6198 0.9349 0.088 Uiso 0.50 1 calc P E 1
C34C C 0.3520(9) 1.5478(7) 0.9563(7) 0.084(3) Uani 0.50 1 d P C 1
H34C H 0.3389 1.4899 0.9750 0.100 Uiso 0.50 1 calc P F 1
H34D H 0.3171 1.5499 0.9210 0.100 Uiso 0.50 1 calc P G 1
C33C C 0.4093(10) 1.5618(7) 0.9172(5) 0.056(3) Uani 0.50 1 d P C 2
H33E H 0.4211 1.6221 0.9012 0.067 Uiso 0.50 1 calc P H 2
H33F H 0.3495 1.5400 0.9029 0.067 Uiso 0.50 1 calc P I 2
C34B C 0.4061(8) 1.5680(6) 0.9823(5) 0.051(2) Uani 0.50 1 d P C 2
H34E H 0.4644 1.5929 0.9969 0.061 Uiso 0.50 1 calc P J 2
H34F H 0.3964 1.5077 0.9987 0.061 Uiso 0.50 1 calc P K 2
C35B C 0.3220(6) 1.6333(5) 0.9970(4) 0.113(3) Uani 1 1 d . . .
H35C H 0.3475 1.6871 0.9783 0.136 Uiso 1 1 calc . L 1
H35D H 0.2545 1.6379 0.9927 0.136 Uiso 1 1 calc . M 1
C36B C 0.3387(4) 1.6500(5) 1.0586(4) 0.100(2) Uani 1 1 d . C .
H36C H 0.4054 1.6580 1.0647 0.120 Uiso 1 1 calc . . .
H36D H 0.3190 1.5962 1.0797 0.120 Uiso 1 1 calc . . .
C37B C 0.2873(3) 1.7337(4) 1.0817(2) 0.0602(12) Uani 1 1 d . . .
H37C H 0.3000 1.7394 1.1220 0.072 Uiso 1 1 calc . . .
H37D H 0.3109 1.7884 1.0631 0.072 Uiso 1 1 calc . . .
O1W O 0.2569(3) 0.9638(2) 0.77590(15) 0.0794(10) Uani 1 1 d . . .
O2W O 0.20273(19) 0.94971(18) 0.99172(12) 0.0504(7) Uani 1 1 d . . .
N22A N 0.1135(2) 0.5598(2) 0.86610(15) 0.0467(8) Uani 1 1 d . . .
H22D H 0.1508 0.5282 0.8451 0.056 Uiso 1 1 calc R . .
N12A N 0.3294(2) 0.3668(2) 1.14063(15) 0.0469(8) Uani 1 1 d . . .
H12D H 0.2915 0.3968 1.1621 0.056 Uiso 1 1 calc R . .
O31A O 0.3449(2) 0.2340(2) 1.09080(16) 0.0669(9) Uani 1 1 d . . .
O31B O 0.5003(2) 1.3573(2) 0.95314(14) 0.0619(8) Uani 1 1 d . . .
O3W O 0.8106(3) 0.4581(3) 0.92914(17) 0.0845(11) Uani 1 1 d . . .
O201 O 0.4216(3) 0.6834(3) 0.7616(2) 0.1064(15) Uani 1 1 d . . .
O4W O 0.4217(3) 0.8725(3) 0.73329(19) 0.0954(13) Uani 1 1 d . . .
O301 O -0.1577(4) 0.7470(3) 0.7743(2) 0.1081(15) Uani 1 1 d . . .
C202 C 0.5125(5) 0.6442(5) 0.7543(4) 0.103(2) Uani 1 1 d . . .
H20A H 0.5092 0.5785 0.7606 0.124 Uiso 1 1 calc . . .
H20B H 0.5334 0.6544 0.7156 0.124 Uiso 1 1 calc . . .
O5W O 0.1686(6) 1.0618(5) 0.6953(3) 0.178(3) Uani 1 1 d . . .
C201 C 0.5798(6) 0.6839(6) 0.7932(4) 0.117(3) Uani 1 1 d . . .
H20C H 0.6399 0.6559 0.7874 0.175 Uiso 1 1 calc R . .
H20D H 0.5596 0.6734 0.8315 0.175 Uiso 1 1 calc R . .
H20E H 0.5843 0.7488 0.7864 0.175 Uiso 1 1 calc R . .
C302 C -0.0639(8) 0.7864(7) 0.7726(5) 0.155(4) Uani 1 1 d . . .
H30A H -0.0696 0.8485 0.7580 0.185 Uiso 1 1 calc . . .
H30B H -0.0421 0.7914 0.8115 0.185 Uiso 1 1 calc . . .
C301 C 0.0061(12) 0.7428(11) 0.7416(5) 0.225(7) Uani 1 1 d . . .
H30C H 0.0625 0.7786 0.7431 0.338 Uiso 1 1 calc R . .
H30D H -0.0136 0.7366 0.7028 0.338 Uiso 1 1 calc R . .
H30E H 0.0176 0.6831 0.7574 0.338 Uiso 1 1 calc R . .

loop_
_atom_site_aniso_label
_atom_site_aniso_U_11
_atom_site_aniso_U_22
_atom_site_aniso_U_33
_atom_site_aniso_U_23
_atom_site_aniso_U_13
_atom_site_aniso_U_12
Cu1 0.02783(19) 0.02539(19) 0.0704(3) 0.0014(2) -0.0028(2) -0.00029(17)
S100 0.0383(4) 0.0329(4) 0.0408(5) -0.0006(4) 0.0038(4) -0.0006(4)
O100 0.0501(16) 0.0651(19) 0.066(2) 0.0136(16) -0.0083(14) 0.0055(14)
O101 0.0546(17) 0.0671(19) 0.0638(19) -0.0187(16) 0.0046(15) -0.0115(15)
O102 0.0592(18) 0.0444(16) 0.081(2) 0.0219(15) -0.0139(16) -0.0065(13)
O103 0.074(2) 0.0550(18) 0.072(2) -0.0129(16) 0.0383(17) -0.0060(17)
O32B 0.0516(17) 0.0537(18) 0.070(2) 0.0216(16) -0.0045(16) -0.0094(14)
N12B 0.0561(19) 0.0313(15) 0.047(2) 0.0064(15) -0.0052(17) -0.0097(13)
N22B 0.0320(15) 0.0471(17) 0.053(2) 0.0129(15) -0.0042(14) -0.0030(13)
O38A 0.068(2) 0.0464(18) 0.115(3) -0.0152(19) 0.046(2) -0.0147(16)
N11A 0.0289(12) 0.0314(15) 0.0548(19) -0.0015(14) 0.0012(14) 0.0010(11)
C11A 0.043(2) 0.038(2) 0.065(3) -0.0174(19) 0.0042(19) -0.0037(16)
C12A 0.0444(19) 0.045(2) 0.056(2) -0.013(2) 0.0123(17) -0.0068(18)
C13A 0.0342(17) 0.0346(18) 0.046(2) -0.0061(16) -0.0017(16) -0.0004(15)
C14A 0.0411(19) 0.043(2) 0.044(2) -0.0068(18) -0.0033(17) -0.0060(16)
C15A 0.0363(18) 0.040(2) 0.048(2) -0.0036(18) 0.0079(16) -0.0002(15)
N21A 0.0331(14) 0.0310(14) 0.052(2) -0.0011(14) 0.0022(14) -0.0004(11)
C21A 0.0358(17) 0.0351(18) 0.060(3) -0.0006(17) 0.0146(18) -0.0008(16)
C22A 0.044(2) 0.0360(18) 0.050(2) -0.0034(17) 0.0129(18) 0.0025(15)
C23A 0.0402(18) 0.0327(18) 0.038(2) -0.0008(15) 0.0021(15) -0.0030(14)
C24A 0.0371(18) 0.0366(19) 0.050(2) -0.0057(17) 0.0126(17) -0.0033(15)
C25A 0.0356(18) 0.0367(19) 0.045(2) -0.0069(16) 0.0056(16) 0.0040(14)
C31A 0.0428(19) 0.044(2) 0.063(3) -0.006(2) 0.001(2) -0.0137(17)
C32A 0.049(2) 0.061(3) 0.076(3) -0.015(2) 0.012(2) -0.018(2)
C33A 0.045(2) 0.083(4) 0.104(4) -0.034(3) 0.010(3) -0.012(3)
C34A 0.064(3) 0.070(3) 0.106(5) -0.012(3) 0.010(3) -0.007(3)
C35A 0.073(3) 0.072(3) 0.098(4) -0.008(3) 0.017(3) 0.010(3)
C36A 0.070(3) 0.046(3) 0.118(5) 0.000(3) 0.029(3) 0.002(2)
C37A 0.064(3) 0.037(2) 0.077(3) -0.007(2) 0.018(3) -0.0146(19)
C38A 0.056(2) 0.038(2) 0.067(3) -0.007(2) 0.013(2) -0.0104(17)
N11B 0.0321(13) 0.0271(13) 0.0567(19) 0.0057(14) -0.0053(16) -0.0014(12)
C11B 0.051(2) 0.0344(18) 0.049(2) -0.0012(17) -0.0168(18) -0.0004(16)
C12B 0.056(2) 0.0369(19) 0.044(2) 0.0070(17) -0.0085(19) -0.0058(17)
C13B 0.0380(17) 0.0287(16) 0.039(2) -0.0004(16) 0.0006(17) -0.0026(13)
C14B 0.0432(19) 0.0360(19) 0.043(2) -0.0015(17) -0.0060(17) -0.0043(16)
C15B 0.044(2) 0.0387(19) 0.043(2) 0.0087(17) -0.0032(17) -0.0020(16)
N21B 0.0275(13) 0.0300(13) 0.0491(19) 0.0063(14) -0.0002(13) -0.0018(11)
C21B 0.0371(19) 0.043(2) 0.059(3) 0.016(2) -0.0112(18) 0.0002(16)
C22B 0.0380(19) 0.046(2) 0.056(3) 0.022(2) -0.0040(18) -0.0015(17)
C23B 0.0339(17) 0.0355(17) 0.040(2) 0.0042(16) 0.0044(15) -0.0004(14)
C24B 0.0369(18) 0.050(2) 0.050(2) 0.0140(19) -0.0094(17) -0.0037(16)
C25B 0.0420(18) 0.0399(19) 0.046(2) 0.0145(19) -0.0031(16) -0.0047(17)
C38B 0.042(2) 0.047(2) 0.047(3) 0.0038(19) 0.0030(18) -0.0073(18)
C31B 0.049(2) 0.037(2) 0.043(2) -0.0045(18) -0.0005(19) -0.0066(17)
C32B 0.066(3) 0.044(2) 0.067(3) -0.004(2) 0.010(2) -0.0215(19)
C33B 0.070(8) 0.043(6) 0.108(12) -0.012(7) 0.014(9) -0.011(5)
C34C 0.073(7) 0.053(6) 0.125(11) -0.028(7) 0.011(8) 0.004(6)
C33C 0.073(7) 0.041(5) 0.054(7) 0.007(4) -0.004(6) -0.006(5)
C34B 0.050(5) 0.043(5) 0.061(6) 0.000(4) -0.012(5) -0.001(4)
C35B 0.135(6) 0.079(4) 0.126(6) 0.029(4) 0.064(5) 0.036(4)
C36B 0.038(3) 0.115(5) 0.148(7) 0.038(5) 0.017(3) 0.001(3)
C37B 0.043(2) 0.072(3) 0.066(3) 0.008(2) 0.000(2) -0.019(2)
O1W 0.088(2) 0.073(2) 0.078(2) 0.0096(19) 0.0012(19) 0.006(2)
O2W 0.0546(15) 0.0446(15) 0.0519(16) 0.0035(12) -0.0014(13) -0.0057(12)
N22A 0.0513(18) 0.0280(15) 0.061(2) -0.0094(14) 0.0181(16) -0.0045(13)
N12A 0.0385(16) 0.0452(18) 0.057(2) -0.0129(16) 0.0099(15) -0.0056(14)
O31A 0.0574(18) 0.0461(16) 0.097(3) -0.0258(17) 0.0129(18) -0.0097(15)
O31B 0.068(2) 0.0536(18) 0.064(2) -0.0051(16) -0.0155(17) -0.0149(16)
O3W 0.075(2) 0.068(2) 0.110(3) -0.023(2) 0.026(2) 0.0059(19)
O201 0.086(3) 0.080(3) 0.153(4) -0.011(3) 0.007(3) -0.023(2)
O4W 0.086(3) 0.091(3) 0.109(3) -0.018(3) -0.006(3) 0.005(2)
O301 0.110(4) 0.100(3) 0.114(4) -0.011(3) -0.029(3) 0.021(3)
C202 0.093(4) 0.081(4) 0.136(6) -0.021(4) 0.033(4) -0.023(4)
O5W 0.222(8) 0.179(6) 0.132(5) 0.027(4) -0.061(5) 0.016(6)
C201 0.114(6) 0.105(5) 0.131(6) -0.004(5) -0.018(5) -0.031(5)
C302 0.152(9) 0.138(8) 0.173(10) -0.042(7) -0.034(8) 0.042(7)
C301 0.269(15) 0.279(17) 0.127(8) -0.025(10) -0.007(9) 0.167(14)

loop_
_atom_type_symbol
_atom_type_description
_atom_type_scat_dispersion_real
_atom_type_scat_dispersion_imag
_atom_type_scat_source
C C 0.0033 0.0016 'International Tables Vol C Tables 4.2.6.8 and 6.1.1.4'
H H 0.0000 0.0000 'International Tables Vol C Tables 4.2.6.8 and 6.1.1.4'
N N 0.0061 0.0033 'International Tables Vol C Tables 4.2.6.8 and 6.1.1.4'
O O 0.0106 0.0060 'International Tables Vol C Tables 4.2.6.8 and 6.1.1.4'
S S 0.1246 0.1234 'International Tables Vol C Tables 4.2.6.8 and 6.1.1.4'
Cu Cu 0.3201 1.2651 'International Tables Vol C Tables 4.2.6.8 and 6.1.1.4'

loop_
_geom_angle_atom_site_label_1
_geom_angle_atom_site_label_2
_geom_angle_atom_site_label_3
_geom_angle
_geom_angle_site_symmetry_1
_geom_angle_site_symmetry_3
N11B Cu1 N11A 88.86(11) . 4_467
N11B Cu1 N21B 87.94(11) . 4_577
N11A Cu1 N21B 176.79(11) 4_467 4_577
N11B Cu1 N21A 176.06(14) . .
N11A Cu1 N21A 92.26(11) 4_467 .
N21B Cu1 N21A 90.95(11) 4_577 .
O103 S100 O100 110.3(2) . .
O103 S100 O101 108.24(18) . .
O100 S100 O101 109.84(19) . .
O103 S100 O102 110.9(2) . .
O100 S100 O102 108.69(18) . .
O101 S100 O102 108.9(2) . .
C31B N12B C13B 128.1(3) . .
C38B N22B C23B 128.0(3) . .
C11A N11A C15A 116.1(3) . .
C11A N11A Cu1 124.2(3) . 4_567
C15A N11A Cu1 119.5(2) . 4_567
N11A C11A C12A 123.7(4) . .
C11A C12A C13A 119.9(4) . .
C14A C13A N12A 123.5(3) . .
C14A C13A C12A 117.0(3) . .
N12A C13A C12A 119.5(3) . .
C15A C14A C13A 119.3(4) . .
N11A C15A C14A 123.9(4) . .
C25A N21A C21A 116.7(3) . .
C25A N21A Cu1 121.0(2) . .
C21A N21A Cu1 122.3(2) . .
C22A C21A N21A 123.2(3) . .
C21A C22A C23A 119.8(4) . .
C24A C23A C22A 117.4(3) . .
C24A C23A N22A 124.6(3) . .
C22A C23A N22A 117.9(3) . .
C25A C24A C23A 118.6(3) . .
N21A C25A C24A 124.2(3) . .
O31A C31A N12A 123.0(4) . .
O31A C31A C32A 123.0(4) . .
N12A C31A C32A 114.0(4) . .
C31A C32A C33A 110.9(4) . .
C32A C33A C34A 113.8(5) . .
C33A C34A C35A 114.1(5) . .
C36A C35A C34A 112.4(5) . .
C35A C36A C37A 114.9(4) . .
C36A C37A C38A 111.5(4) . .
O38A C38A N22A 123.0(4) . .
O38A C38A C37A 123.7(4) . .
N22A C38A C37A 113.3(4) . .
C15B N11B C11B 116.7(3) . .
C15B N11B Cu1 122.0(2) . .
C11B N11B Cu1 120.9(2) . .
N11B C11B C12B 123.3(4) . .
C11B C12B C13B 119.8(4) . .
C14B C13B N12B 124.0(3) . .
C14B C13B C12B 117.3(3) . .
N12B C13B C12B 118.7(3) . .
C15B C14B C13B 118.5(4) . .
N11B C15B C14B 124.3(4) . .
C21B N21B C25B 117.0(3) . .
C21B N21B Cu1 122.7(2) . 4_477
C25B N21B Cu1 120.2(2) . 4_477
N21B C21B C22B 123.8(4) . .
C23B C22B C21B 118.8(4) . .
C22B C23B N22B 124.9(3) . .
C22B C23B C24B 116.9(3) . .
N22B C23B C24B 118.3(3) . .
C25B C24B C23B 120.2(4) . .
N21B C25B C24B 123.2(4) . .
O32B C38B N22B 123.8(4) . .
O32B C38B C37B 122.7(4) . .
N22B C38B C37B 113.5(4) . .
O31B C31B N12B 123.2(4) . .
O31B C31B C32B 122.1(4) . .
N12B C31B C32B 114.6(4) . .
C31B C32B C33B 108.7(6) . .
C31B C32B C33C 111.4(5) . .
C33B C32B C33C 34.3(6) . .
C34C C33B C32B 114.4(11) . .
C33B C34C C35B 107.1(10) . .
C34B C33C C32B 109.4(9) . .
C33C C34B C35B 106.2(8) . .
C36B C35B C34B 101.1(7) . .
C36B C35B C34C 131.0(8) . .
C34B C35B C34C 37.4(5) . .
C35B C36B C37B 113.7(5) . .
C38B C37B C36B 112.2(4) . .
C38A N22A C23A 128.1(3) . .
C31A N12A C13A 126.7(3) . .
C201 C202 O201 111.5(6) . .
C301 C302 O301 119.6(11) . .

loop_
_geom_bond_atom_site_label_1
_geom_bond_atom_site_label_2
_geom_bond_distance
_geom_bond_site_symmetry_2
Cu1 N11B 2.012(3) .
Cu1 N11A 2.017(3) 4_467
Cu1 N21B 2.019(3) 4_577
Cu1 N21A 2.027(3) .
S100 O103 1.451(3) .
S100 O100 1.460(3) .
S100 O101 1.463(3) .
S100 O102 1.467(3) .
O32B C38B 1.205(5) .
N12B C31B 1.358(5) .
N12B C13B 1.387(4) .
N22B C38B 1.365(5) .
N22B C23B 1.387(4) .
O38A C38A 1.215(5) .
N11A C11A 1.342(5) .
N11A C15A 1.335(5) .
N11A Cu1 2.017(3) 4_567
C11A C12A 1.357(5) .
C12A C13A 1.388(5) .
C13A C14A 1.383(5) .
C13A N12A 1.385(5) .
C14A C15A 1.370(5) .
N21A C25A 1.326(5) .
N21A C21A 1.349(5) .
C21A C22A 1.351(5) .
C22A C23A 1.391(5) .
C23A C24A 1.390(5) .
C23A N22A 1.390(4) .
C24A C25A 1.367(5) .
C31A O31A 1.209(5) .
C31A N12A 1.375(5) .
C31A C32A 1.506(6) .
C32A C33A 1.509(8) .
C33A C34A 1.502(9) .
C34A C35A 1.562(9) .
C35A C36A 1.467(9) .
C36A C37A 1.519(8) .
C37A C38A 1.515(6) .
C38A N22A 1.366(5) .
N11B C15B 1.332(5) .
N11B C11B 1.337(5) .
C11B C12B 1.364(5) .
C12B C13B 1.392(5) .
C13B C14B 1.390(5) .
C14B C15B 1.375(5) .
N21B C21B 1.317(5) .
N21B C25B 1.336(5) .
N21B Cu1 2.019(3) 4_477
C21B C22B 1.391(5) .
C22B C23B 1.383(5) .
C23B C24B 1.388(5) .
C24B C25B 1.362(5) .
C38B C37B 1.511(6) .
C31B O31B 1.205(5) .
C31B C32B 1.504(6) .
C32B C33B 1.508(16) .
C32B C33C 1.555(14) .
C33B C34C 1.457(18) .
C34C C35B 1.629(13) .
C33C C34B 1.536(17) .
C34B C35B 1.570(12) .
C35B C36B 1.488(11) .
C36B C37B 1.523(9) .
O201 C202 1.428(8) .
O301 C302 1.456(13) .
C202 C201 1.446(10) .
C302 C301 1.391(14) .
